data_4102510
loop_
_publ_author_name
'Debabrata Mukherjee'
'Arkady Ellern'
'Aaron D. Sadow'

_publ_contact_author_address
;Department of Chemistry
1605 Gilman Hall
Iowa State University
Ames, IA 50011
;
_publ_contact_author_email sadow@iastate.edu
_publ_contact_author_fax 515-294-0105
_publ_contact_author_name 'Aaron D. Sadow'
_publ_contact_author_phone 515-294-8069
_publ_section_title
;
 Conversion of a Zinc Disilazide to a Zinc Hydride Mediated by LiCl
;
_journal_name_full 'Journal of the American Chemical Society'
_journal_page_first 7582
_journal_page_last 7583
_journal_paper_doi 10.1021/ja102323g
_journal_volume 132
_journal_year 2010
_chemical_formula_sum 'C37 H67 B Cl Li N4 O6 Si2 Zn'
_chemical_formula_weight 838.70
_chemical_name_common '[THF2Li][ToMZn(Cl)N(SiHMe2)2]'
_chemical_name_systematic
;
bis(tetrahydrofuran)lithium tris(4,4-dimethyl-2-oxazolinyl)phenylborato 
chloro tetramethyldisilazato Zinc
;
_space_group_IT_number 14
_symmetry_cell_setting monoclinic
_symmetry_space_group_name_Hall '-P 2yn'
_symmetry_space_group_name_H-M 'P 1 21/n 1'
_atom_sites_solution_hydrogens geom
_atom_sites_solution_primary direct
_atom_sites_solution_secondary difmap
_audit_creation_method 'APEX2 v2009.11-0'
_cell_angle_alpha 90
_cell_angle_beta 98.613(4)
_cell_angle_gamma 90
_cell_formula_units_Z 4
_cell_length_a 13.135(3)
_cell_length_b 16.024(4)
_cell_length_c 22.340(6)
_cell_measurement_reflns_used 1920
_cell_measurement_temperature 153.(2)
_cell_measurement_theta_max 18.5467
_cell_measurement_theta_min 2.3145
_cell_volume 4649(2)
_computing_cell_refinement 'SAINT V7.66A (Bruker AXS, 2009)'
_computing_data_collection 'APEX2 Suite (Bruker AXS, 2009)'
_computing_data_reduction 'SAINT V7.66A (Bruker AXS, 2009)'
_computing_molecular_graphics 'XSHELL (Bruker AXS, 2007)'
_computing_publication_material 'APEX2 Suite (Bruker AXS, 2009)'
_computing_structure_refinement 'SHELXL-97 (Sheldrick, 2008)'
_computing_structure_solution 'SHELXS-97 (Sheldrick, 2008)'
_diffrn_ambient_temperature 153.(2)
_diffrn_detector_area_resol_mean 8.3333
_diffrn_measured_fraction_theta_full 0.998
_diffrn_measured_fraction_theta_max 0.998
_diffrn_measurement_device_type ' BRUKER APEX2 CCD Diffractometer'
_diffrn_measurement_method '\w scan'
_diffrn_radiation_monochromator graphite
_diffrn_radiation_type MoK\a
_diffrn_radiation_wavelength 0.71073
_diffrn_reflns_av_R_equivalents 0.1135
_diffrn_reflns_av_sigmaI/netI 0.0746
_diffrn_reflns_limit_h_max 12
_diffrn_reflns_limit_h_min -12
_diffrn_reflns_limit_k_max 14
_diffrn_reflns_limit_k_min -14
_diffrn_reflns_limit_l_max 20
_diffrn_reflns_limit_l_min -20
_diffrn_reflns_number 19126
_diffrn_reflns_theta_full 19.13
_diffrn_reflns_theta_max 19.13
_diffrn_reflns_theta_min 1.57
_exptl_absorpt_coefficient_mu 0.680
_exptl_absorpt_correction_T_max 0.96
_exptl_absorpt_correction_T_min 0.67
_exptl_absorpt_correction_type multi-scan
_exptl_absorpt_process_details 'SADABS V2008/1 (Bruker AXS)'
_exptl_crystal_colour colourless
_exptl_crystal_density_diffrn 1.198
_exptl_crystal_density_method 'not measured'
_exptl_crystal_description needle
_exptl_crystal_F_000 1792
_exptl_crystal_size_max 0.16
_exptl_crystal_size_mid 0.06
_exptl_crystal_size_min 0.06
_refine_diff_density_max 0.601
_refine_diff_density_min -0.598
_refine_ls_extinction_method none
_refine_ls_goodness_of_fit_ref 1.016
_refine_ls_hydrogen_treatment mixed
_refine_ls_matrix_type full
_refine_ls_number_parameters 496
_refine_ls_number_reflns 3802
_refine_ls_number_restraints 40
_refine_ls_restrained_S_all 1.032
_refine_ls_R_factor_all 0.0897
_refine_ls_R_factor_gt 0.0522
_refine_ls_shift/su_max 0.001
_refine_ls_shift/su_mean 0.000
_refine_ls_structure_factor_coef Fsqd
_refine_ls_weighting_details 'calc w=1/[\s^2^(Fo^2^)+(0.0671P)^2^+6.7838P] where P=(Fo^2^+2Fc^2^)/3'
_refine_ls_weighting_scheme calc
_refine_ls_wR_factor_gt 0.1178
_refine_ls_wR_factor_ref 0.1362
_reflns_number_gt 2619
_reflns_number_total 3802
_reflns_threshold_expression >2sigma(I)
_cod_data_source_file ja102323g_si_006.cif
_cod_data_source_block I
_cod_original_cell_volume 4649.(2)
_cod_database_code 4102510

loop_
_symmetry_equiv_pos_as_xyz
'x, y, z'
'-x+1/2, y+1/2, -z+1/2'
'-x, -y, -z'
'x-1/2, -y-1/2, z-1/2'

loop_
_atom_site_type_symbol
_atom_site_label
_atom_site_fract_x
_atom_site_fract_y
_atom_site_fract_z
_atom_site_U_iso_or_equiv
_atom_site_adp_type
_atom_site_calc_flag
_atom_site_refinement_flags
_atom_site_occupancy
Zn Zn1 1.10766(6) 0.65078(5) 0.17616(4) 0.0316(2) Uani d . 1
B B1 0.8909(5) 0.7352(5) 0.2304(4) 0.030(2) Uani d . 1
C C5 1.3308(5) 0.6798(5) 0.0872(4) 0.054(3) Uani d . 1
H H5A 1.3279 0.7408 0.0838 0.081 Uiso calc R 1
H H5B 1.3834 0.6583 0.0644 0.081 Uiso calc R 1
H H5C 1.3484 0.664 0.1299 0.081 Uiso calc R 1
C C6 1.2141(5) 0.5170(5) 0.0604(4) 0.057(3) Uani d . 1
H H6A 1.2285 0.4999 0.1029 0.086 Uiso calc R 1
H H6B 1.2703 0.4985 0.0392 0.086 Uiso calc R 1
H H6C 1.1493 0.4915 0.0414 0.086 Uiso calc R 1
C C7 1.0257(8) 0.8440(5) 0.0538(5) 0.089(3) Uani d . 1
H H7A 1.0439 0.8643 0.0954 0.134 Uiso calc R 1
H H7B 0.9628 0.8719 0.0346 0.134 Uiso calc R 1
H H7C 1.082 0.8563 0.0309 0.134 Uiso calc R 1
C C8 0.9575(7) 0.6982(5) -0.0252(4) 0.076(3) Uani d . 1
H H8A 1.0102 0.7119 -0.0504 0.114 Uiso calc R 1
H H8B 0.8939 0.7284 -0.0401 0.114 Uiso calc R 1
H H8C 0.9442 0.638 -0.027 0.114 Uiso calc R 1
C C9 1.1061(5) 0.8942(5) 0.2550(4) 0.051(2) Uani d . 1
H H9A 1.1336 0.9266 0.2916 0.061 Uiso calc R 1
H H9B 1.1041 0.9304 0.2189 0.061 Uiso calc R 1
C C10 1.1700(5) 0.8166(5) 0.2494(4) 0.038(2) Uani d . 1
C C11 1.2244(5) 0.7841(5) 0.3096(4) 0.058(3) Uani d . 1
H H11A 1.1754 0.7812 0.3385 0.087 Uiso calc R 1
H H11B 1.2809 0.8219 0.3251 0.087 Uiso calc R 1
H H11C 1.252 0.7283 0.3039 0.087 Uiso calc R 1
C C12 1.2473(5) 0.8283(5) 0.2049(4) 0.054(3) Uani d . 1
H H12A 1.2898 0.778 0.2048 0.082 Uiso calc R 1
H H12B 1.2916 0.8763 0.2174 0.082 Uiso calc R 1
H H12C 1.21 0.8379 0.1641 0.082 Uiso calc R 1
C C13 1.0038(7) 0.7821(5) 0.2351(2) 0.033(2) Uani d . 1
C C14 0.8348(5) 0.5068(5) 0.2011(4) 0.037(2) Uani d . 1
H H14A 0.7804 0.4785 0.1728 0.045 Uiso calc R 1
H H14B 0.844 0.4769 0.2403 0.045 Uiso calc R 1
C C15 0.9363(5) 0.5100(5) 0.1748(4) 0.034(2) Uani d . 1
C C16 1.0131(5) 0.4450(5) 0.2024(4) 0.051(2) Uani d . 1
H H16A 1.0774 0.4511 0.1854 0.076 Uiso calc R 1
H H16B 0.9847 0.3891 0.1932 0.076 Uiso calc R 1
H H16C 1.0269 0.4527 0.2464 0.076 Uiso calc R 1
C C17 0.9197(5) 0.5057(5) 0.1059(4) 0.048(2) Uani d . 1
H H17A 0.8693 0.5481 0.0895 0.071 Uiso calc R 1
H H17B 0.8939 0.4502 0.0928 0.071 Uiso calc R 1
H H17C 0.9851 0.516 0.091 0.071 Uiso calc R 1
C C18 0.8979(5) 0.6404(5) 0.2086(2) 0.029(2) Uani d . 1
C C19 0.7431(7) 0.8836(5) 0.1170(5) 0.077(3) Uani d . 1
H H19A 0.7665 0.8857 0.077 0.092 Uiso calc R 1
H H19B 0.7155 0.939 0.1259 0.092 Uiso calc R 1
C C20 0.6611(5) 0.8158(5) 0.1181(4) 0.043(2) Uani d . 1
C C21 0.6252(7) 0.7789(5) 0.0568(4) 0.069(3) Uani d . 1
H H21A 0.6841 0.7551 0.0406 0.104 Uiso calc R 1
H H21B 0.5934 0.8226 0.0295 0.104 Uiso calc R 1
H H21C 0.5746 0.7349 0.0604 0.104 Uiso calc R 1
C C22 0.5673(7) 0.8484(5) 0.1457(4) 0.082(3) Uani d . 1
H H22A 0.517 0.8033 0.1462 0.123 Uiso calc R 1
H H22B 0.5353 0.8948 0.1211 0.123 Uiso calc R 1
H H22C 0.5901 0.8678 0.1871 0.123 Uiso calc R 1
C C23 0.8046(7) 0.7822(5) 0.1822(2) 0.032(2) Uani d . 1
C C24 0.8609(5) 0.7329(5) 0.2981(4) 0.031(2) Uani d . 1
C C25 0.7778(5) 0.7763(5) 0.3157(4) 0.035(2) Uani d . 1
H H25 0.7345 0.8083 0.2864 0.042 Uiso calc R 1
C C26 0.7567(7) 0.7737(5) 0.3750(5) 0.046(2) Uani d . 1
H H26 0.7 0.8043 0.3856 0.056 Uiso calc R 1
C C27 0.8169(8) 0.7276(5) 0.4181(4) 0.052(2) Uani d . 1
H H27 0.8019 0.7257 0.4584 0.063 Uiso calc R 1
C C28 0.9000(7) 0.6836(5) 0.4025(4) 0.054(3) Uani d . 1
H H28 0.9426 0.6514 0.432 0.064 Uiso calc R 1
C C29 0.9203(7) 0.6873(5) 0.3432(4) 0.048(2) Uani d . 1
H H29 0.9776 0.657 0.3331 0.058 Uiso calc R 1
C C30 0.6166(5) 0.5533(5) 0.0712(4) 0.042(2) Uani d . 1
H H30A 0.6864 0.5726 0.0661 0.05 Uiso calc R 1
H H30B 0.5655 0.5827 0.0415 0.05 Uiso calc R 1
C C31 0.6075(5) 0.4603(5) 0.0625(4) 0.047(2) Uani d . 1
H H31A 0.6731 0.4319 0.0781 0.056 Uiso calc R 1
H H31B 0.5874 0.4459 0.0192 0.056 Uiso calc R 1
C C32 0.5233(5) 0.4371(5) 0.0994(4) 0.047(2) Uani d . 1
H H32A 0.4545 0.4399 0.0743 0.057 Uiso calc R 1
H H32B 0.5341 0.3802 0.1164 0.057 Uiso calc R 1
C C33 0.5339(7) 0.5019(5) 0.1490(4) 0.055(3) Uani d . 1
H H33A 0.4653 0.5236 0.1543 0.066 Uiso calc R 1
H H33B 0.5663 0.4769 0.1877 0.066 Uiso calc R 1
C C34 0.5123(5) 0.6715(5) 0.2763(5) 0.061(3) Uani d . 1
H H34A 0.4533 0.6662 0.2433 0.073 Uiso calc R 1
H H34B 0.5284 0.7315 0.2827 0.073 Uiso calc R 1
C C35 0.4868(8) 0.6344(8) 0.3319(5) 0.095(4) Uani d . 1
H H35A 0.4229 0.6011 0.323 0.114 Uiso calc R 1
H H35B 0.4757 0.6787 0.3611 0.114 Uiso calc R 1
C C36 0.5726(8) 0.5809(7) 0.3575(4) 0.076(3) Uani d . 1
H H36A 0.5471 0.5253 0.3677 0.091 Uiso calc R 1
H H36B 0.6106 0.6062 0.3947 0.091 Uiso calc R 1
C C37 0.6411(5) 0.5734(5) 0.3097(4) 0.048(2) Uani d . 1
H H37A 0.7124 0.5899 0.3262 0.057 Uiso calc R 1
H H37B 0.642 0.515 0.2952 0.057 Uiso calc R 1
C C38 0.1343(11) 0.4809(9) 0.4723(8) 0.150(5) Uani d U 1
H H38A 0.0882 0.4317 0.4676 0.18 Uiso calc R 1
H H38B 0.141 0.5009 0.5146 0.18 Uiso calc R 1
C C39 0.2244(13) 0.4625(11) 0.4577(9) 0.192(6) Uani d U 1
H H39A 0.2186 0.4106 0.4334 0.23 Uiso calc R 1
H H39B 0.2735 0.452 0.4951 0.23 Uiso calc R 1
C C40 0.2654(11) 0.5308(10) 0.4223(9) 0.184(6) Uani d U 1
H H40A 0.3156 0.5662 0.4483 0.221 Uiso calc R 1
H H40B 0.2978 0.5084 0.3884 0.221 Uiso calc R 1
C C41 0.1788(14) 0.5721(11) 0.4026(9) 0.216(6) Uani d U 1
H H41A 0.1592 0.564 0.3585 0.259 Uiso calc R 1
H H41B 0.1885 0.6326 0.4107 0.259 Uiso calc R 1
Cl Cl1 1.24286(14) 0.57772(12) 0.22524(10) 0.0482(5) Uani d . 1
Li Li1 0.6662(9) 0.6445(8) 0.1899(5) 0.040(3) Uani d . 1
N N1 1.1045(4) 0.6723(4) 0.0897(2) 0.0385(17) Uani d . 1
N N2 1.0902(5) 0.7547(4) 0.2244(2) 0.0328(17) Uani d . 1
N N3 0.9717(5) 0.5971(4) 0.1926(2) 0.0292(16) Uani d . 1
N N4 0.7152(5) 0.7530(4) 0.1602(2) 0.0330(17) Uani d . 1
O O1 1.0046(4) 0.8606(2) 0.2595(2) 0.0428(14) Uani d . 1
O O2 0.8088(2) 0.5936(2) 0.2091(2) 0.0328(13) Uani d . 1
O O3 0.5972(4) 0.5683(2) 0.1317(2) 0.0395(14) Uani d . 1
O O4 0.5998(4) 0.6280(2) 0.2607(2) 0.0399(14) Uani d . 1
O O5 0.8265(4) 0.8601(2) 0.1634(2) 0.0519(16) Uani d . 1
O O6 0.0995(9) 0.5393(8) 0.4347(7) 0.225(5) Uani d U 1
Si Si1 1.20250(17) 0.63465(14) 0.05568(11) 0.0442(7) Uani d . 1
Si Si2 1.00373(17) 0.72920(14) 0.05465(10) 0.0435(7) Uani d . 1
H H1S 1.186(4) 0.656(3) -0.007(2) 0.017(15) Uiso d . 1
H H2S 0.905(4) 0.716(3) 0.085(2) 0.034(18) Uiso d . 1

loop_
_atom_site_aniso_label
_atom_site_aniso_U_11
_atom_site_aniso_U_22
_atom_site_aniso_U_33
_atom_site_aniso_U_12
_atom_site_aniso_U_13
_atom_site_aniso_U_23
Zn1 0.0185(5) 0.0327(5) 0.0445(5) -0.0003(4) 0.0072(4) -0.0019(5)
B1 0.019(6) 0.025(6) 0.047(7) 0.000(5) 0.011(5) 0.001(5)
C5 0.037(5) 0.056(6) 0.075(6) -0.010(5) 0.024(5) -0.017(5)
C6 0.049(6) 0.045(6) 0.083(7) -0.009(5) 0.028(5) -0.015(5)
C7 0.094(8) 0.043(6) 0.119(9) 0.000(6) -0.023(7) 0.017(6)
C8 0.072(7) 0.086(8) 0.064(7) 0.005(6) -0.006(6) 0.000(6)
C9 0.025(5) 0.044(6) 0.084(7) -0.017(5) 0.011(5) -0.018(5)
C10 0.021(5) 0.036(6) 0.059(6) -0.009(5) 0.011(5) -0.011(5)
C11 0.046(6) 0.060(6) 0.066(7) -0.005(5) -0.004(5) -0.005(5)
C12 0.032(5) 0.054(6) 0.079(7) -0.019(4) 0.015(5) -0.013(5)
C13 0.044(7) 0.022(6) 0.032(5) -0.010(5) 0.005(4) -0.006(4)
C14 0.026(5) 0.029(6) 0.057(6) 0.001(4) 0.008(4) 0.002(4)
C15 0.019(5) 0.034(6) 0.050(6) -0.003(4) 0.007(4) -0.003(4)
C16 0.030(5) 0.035(6) 0.090(7) 0.002(4) 0.017(5) 0.006(5)
C17 0.041(6) 0.034(5) 0.072(7) -0.007(4) 0.021(5) -0.017(5)
C18 0.016(5) 0.029(5) 0.042(5) -0.008(5) 0.010(4) 0.005(4)
C19 0.054(7) 0.056(7) 0.109(8) -0.011(6) -0.029(7) 0.036(6)
C20 0.033(5) 0.034(5) 0.058(6) 0.001(5) -0.008(5) 0.009(5)
C21 0.083(7) 0.063(7) 0.055(7) 0.002(6) -0.010(6) 0.012(6)
C22 0.058(7) 0.076(7) 0.105(8) 0.040(6) -0.008(6) -0.006(7)
C23 0.035(6) 0.026(6) 0.039(5) 0.003(5) 0.014(5) 0.001(4)
C24 0.018(5) 0.024(5) 0.051(6) -0.004(4) 0.005(5) -0.008(5)
C25 0.029(6) 0.028(5) 0.047(6) -0.004(4) 0.003(5) -0.002(4)
C26 0.036(6) 0.041(6) 0.066(8) -0.010(5) 0.017(6) -0.014(6)
C27 0.057(7) 0.053(7) 0.048(7) 0.000(6) 0.014(6) -0.010(6)
C28 0.064(7) 0.052(7) 0.043(7) 0.013(6) 0.000(5) 0.009(5)
C29 0.044(6) 0.055(6) 0.046(7) 0.013(5) 0.009(5) 0.004(5)
C30 0.030(5) 0.052(7) 0.044(6) -0.005(4) 0.011(4) -0.001(5)
C31 0.037(5) 0.043(7) 0.061(6) 0.000(4) 0.007(5) -0.010(5)
C32 0.049(6) 0.038(6) 0.055(6) -0.007(5) 0.004(5) 0.002(5)
C33 0.053(6) 0.043(6) 0.073(7) -0.020(5) 0.025(5) 0.000(6)
C34 0.034(6) 0.061(7) 0.094(8) 0.011(5) 0.027(6) -0.003(6)
C35 0.054(7) 0.159(12) 0.079(8) 0.032(8) 0.031(7) -0.001(8)
C36 0.060(7) 0.095(8) 0.083(8) -0.011(7) 0.039(7) 0.009(7)
C37 0.045(6) 0.036(6) 0.059(6) 0.001(5) 0.003(6) 0.007(5)
C38 0.135(11) 0.108(10) 0.224(13) 0.023(9) 0.078(10) 0.059(9)
C39 0.153(12) 0.161(12) 0.285(14) 0.063(10) 0.111(11) 0.074(11)
C40 0.107(10) 0.160(12) 0.303(15) 0.021(9) 0.090(11) 0.081(11)
C41 0.178(12) 0.200(13) 0.297(15) 0.078(10) 0.125(11) 0.157(11)
Cl1 0.0260(11) 0.0477(14) 0.0686(16) 0.0097(10) -0.0004(11) -0.0002(11)
Li1 0.026(8) 0.036(8) 0.057(9) -0.002(7) 0.005(7) 0.014(7)
N1 0.029(4) 0.042(4) 0.046(4) 0.000(3) 0.009(3) -0.001(3)
N2 0.009(4) 0.039(4) 0.053(5) -0.004(4) 0.013(3) -0.011(3)
N3 0.020(4) 0.033(5) 0.036(4) -0.006(4) 0.008(3) 0.002(3)
N4 0.016(4) 0.034(4) 0.047(4) -0.002(4) 0.002(4) 0.001(4)
O1 0.024(3) 0.033(4) 0.074(4) -0.005(3) 0.015(3) -0.017(3)
O2 0.015(3) 0.028(4) 0.059(4) 0.003(3) 0.015(3) -0.001(3)
O3 0.032(3) 0.041(4) 0.049(4) -0.012(3) 0.017(3) -0.008(3)
O4 0.029(3) 0.037(4) 0.055(4) 0.004(3) 0.012(3) 0.001(3)
O5 0.036(4) 0.037(4) 0.077(4) -0.012(3) -0.012(3) 0.018(3)
O6 0.174(10) 0.178(10) 0.348(13) 0.073(8) 0.122(9) 0.140(9)
Si1 0.0352(15) 0.0490(17) 0.0516(17) -0.0097(11) 0.0175(13) -0.0072(13)
Si2 0.0373(15) 0.0431(16) 0.0501(16) -0.0003(11) 0.0069(13) 0.0050(11)

loop_
_atom_type_symbol
_atom_type_description
_atom_type_scat_dispersion_real
_atom_type_scat_dispersion_imag
_atom_type_scat_source
C C 0.0033 0.0016 'International Tables Vol C Tables 4.2.6.8 and 6.1.1.4'
H H 0.0000 0.0000 'International Tables Vol C Tables 4.2.6.8 and 6.1.1.4'
N N 0.0061 0.0033 'International Tables Vol C Tables 4.2.6.8 and 6.1.1.4'
O O 0.0106 0.0060 'International Tables Vol C Tables 4.2.6.8 and 6.1.1.4'
Li Li -0.0003 0.0001 'International Tables Vol C Tables 4.2.6.8 and 6.1.1.4'
B B 0.0013 0.0007 'International Tables Vol C Tables 4.2.6.8 and 6.1.1.4'
Si Si 0.0817 0.0704 'International Tables Vol C Tables 4.2.6.8 and 6.1.1.4'
Cl Cl 0.1484 0.1585 'International Tables Vol C Tables 4.2.6.8 and 6.1.1.4'
Zn Zn 0.2839 1.4301 'International Tables Vol C Tables 4.2.6.8 and 6.1.1.4'

loop_
_geom_angle_atom_site_label_1
_geom_angle_atom_site_label_2
_geom_angle_atom_site_label_3
_geom_angle
N1 Zn1 N2 113.3(2)
N1 Zn1 N3 111.0(2)
N2 Zn1 N3 94.5(3)
N1 Zn1 Cl1 117.86(18)
N2 Zn1 Cl1 108.2(2)
N3 Zn1 Cl1 109.53(18)
C18 B1 C24 107.2(6)
C18 B1 C23 107.7(6)
C24 B1 C23 112.7(6)
C18 B1 C13 111.0(6)
C24 B1 C13 107.0(6)
C23 B1 C13 111.1(6)
Si1 C5 H5A 109.5
Si1 C5 H5B 109.5
H5A C5 H5B 109.5
Si1 C5 H5C 109.5
H5A C5 H5C 109.5
H5B C5 H5C 109.5
Si1 C6 H6A 109.5
Si1 C6 H6B 109.5
H6A C6 H6B 109.5
Si1 C6 H6C 109.5
H6A C6 H6C 109.5
H6B C6 H6C 109.5
Si2 C7 H7A 109.5
Si2 C7 H7B 109.5
H7A C7 H7B 109.5
Si2 C7 H7C 109.5
H7A C7 H7C 109.5
H7B C7 H7C 109.5
Si2 C8 H8A 109.5
Si2 C8 H8B 109.5
H8A C8 H8B 109.5
Si2 C8 H8C 109.5
H8A C8 H8C 109.5
H8B C8 H8C 109.5
O1 C9 C10 103.2(6)
O1 C9 H9A 111.1
C10 C9 H9A 111.1
O1 C9 H9B 111.1
C10 C9 H9B 111.1
H9A C9 H9B 109.1
N2 C10 C9 102.1(6)
N2 C10 C11 108.4(6)
C9 C10 C11 113.7(7)
N2 C10 C12 109.6(6)
C9 C10 C12 112.5(7)
C11 C10 C12 110.3(7)
C10 C11 H11A 109.5
C10 C11 H11B 109.5
H11A C11 H11B 109.5
C10 C11 H11C 109.5
H11A C11 H11C 109.5
H11B C11 H11C 109.5
C10 C12 H12A 109.5
C10 C12 H12B 109.5
H12A C12 H12B 109.5
C10 C12 H12C 109.5
H12A C12 H12C 109.5
H12B C12 H12C 109.5
N2 C13 O1 116.0(6)
N2 C13 B1 130.4(7)
O1 C13 B1 113.3(7)
O2 C14 C15 104.4(5)
O2 C14 H14A 110.9
C15 C14 H14A 110.9
O2 C14 H14B 110.9
C15 C14 H14B 110.9
H14A C14 H14B 108.9
N3 C15 C16 111.7(6)
N3 C15 C17 107.5(6)
C16 C15 C17 111.5(6)
N3 C15 C14 100.4(6)
C16 C15 C14 112.6(6)
C17 C15 C14 112.5(6)
C15 C16 H16A 109.5
C15 C16 H16B 109.5
H16A C16 H16B 109.5
C15 C16 H16C 109.5
H16A C16 H16C 109.5
H16B C16 H16C 109.5
C15 C17 H17A 109.5
C15 C17 H17B 109.5
H17A C17 H17B 109.5
C15 C17 H17C 109.5
H17A C17 H17C 109.5
H17B C17 H17C 109.5
N3 C18 O2 112.4(6)
N3 C18 B1 132.6(7)
O2 C18 B1 115.0(6)
O5 C19 C20 105.3(6)
O5 C19 H19A 110.7
C20 C19 H19A 110.7
O5 C19 H19B 110.7
C20 C19 H19B 110.7
H19A C19 H19B 108.8
N4 C20 C21 111.5(7)
N4 C20 C19 102.7(6)
C21 C20 C19 113.0(8)
N4 C20 C22 108.1(7)
C21 C20 C22 109.6(7)
C19 C20 C22 111.7(8)
C20 C21 H21A 109.5
C20 C21 H21B 109.5
H21A C21 H21B 109.5
C20 C21 H21C 109.5
H21A C21 H21C 109.5
H21B C21 H21C 109.5
C20 C22 H22A 109.5
C20 C22 H22B 109.5
H22A C22 H22B 109.5
C20 C22 H22C 109.5
H22A C22 H22C 109.5
H22B C22 H22C 109.5
N4 C23 O5 115.9(7)
N4 C23 B1 126.0(7)
O5 C23 B1 118.1(7)
C29 C24 C25 115.8(7)
C29 C24 B1 120.1(7)
C25 C24 B1 124.1(7)
C26 C25 C24 121.8(8)
C26 C25 H25 119.1
C24 C25 H25 119.1
C27 C26 C25 120.5(8)
C27 C26 H26 119.7
C25 C26 H26 119.7
C26 C27 C28 119.5(8)
C26 C27 H27 120.3
C28 C27 H27 120.3
C27 C28 C29 119.3(8)
C27 C28 H28 120.4
C29 C28 H28 120.4
C24 C29 C28 123.1(8)
C24 C29 H29 118.4
C28 C29 H29 118.4
O3 C30 C31 105.4(6)
O3 C30 H30A 110.7
C31 C30 H30A 110.7
O3 C30 H30B 110.7
C31 C30 H30B 110.7
H30A C30 H30B 108.8
C30 C31 C32 102.9(6)
C30 C31 H31A 111.2
C32 C31 H31A 111.2
C30 C31 H31B 111.2
C32 C31 H31B 111.2
H31A C31 H31B 109.1
C33 C32 C31 103.5(6)
C33 C32 H32A 111.1
C31 C32 H32A 111.1
C33 C32 H32B 111.1
C31 C32 H32B 111.1
H32A C32 H32B 109.0
O3 C33 C32 107.8(6)
O3 C33 H33A 110.1
C32 C33 H33A 110.1
O3 C33 H33B 110.1
C32 C33 H33B 110.1
H33A C33 H33B 108.5
O4 C34 C35 107.7(7)
O4 C34 H34A 110.2
C35 C34 H34A 110.2
O4 C34 H34B 110.2
C35 C34 H34B 110.2
H34A C34 H34B 108.5
C34 C35 C36 108.1(8)
C34 C35 H35A 110.1
C36 C35 H35A 110.1
C34 C35 H35B 110.1
C36 C35 H35B 110.1
H35A C35 H35B 108.4
C35 C36 C37 106.1(8)
C35 C36 H36A 110.5
C37 C36 H36A 110.5
C35 C36 H36B 110.5
C37 C36 H36B 110.5
H36A C36 H36B 108.7
O4 C37 C36 107.1(7)
O4 C37 H37A 110.3
C36 C37 H37A 110.3
O4 C37 H37B 110.3
C36 C37 H37B 110.3
H37A C37 H37B 108.6
O6 C38 C39 104.3(14)
O6 C38 H38A 110.9
C39 C38 H38A 110.9
O6 C38 H38B 110.9
C39 C38 H38B 110.9
H38A C38 H38B 108.9
C38 C39 C40 112.2(14)
C38 C39 H39A 109.2
C40 C39 H39A 109.2
C38 C39 H39B 109.2
C40 C39 H39B 109.2
H39A C39 H39B 107.9
C41 C40 C39 100.4(13)
C41 C40 H40A 111.7
C39 C40 H40A 111.7
C41 C40 H40B 111.7
C39 C40 H40B 111.7
H40A C40 H40B 109.5
C40 C41 O6 107.3(13)
C40 C41 H41A 110.3
O6 C41 H41A 110.3
C40 C41 H41B 110.3
O6 C41 H41B 110.3
H41A C41 H41B 108.5
O3 Li1 O4 104.1(6)
O3 Li1 N4 118.2(7)
O4 Li1 N4 126.6(7)
O3 Li1 O2 102.4(6)
O4 Li1 O2 106.7(6)
N4 Li1 O2 95.0(5)
Si2 N1 Si1 125.0(4)
Si2 N1 Zn1 116.7(3)
Si1 N1 Zn1 118.3(3)
C13 N2 C10 107.3(6)
C13 N2 Zn1 124.2(5)
C10 N2 Zn1 128.3(5)
C18 N3 C15 111.0(6)
C18 N3 Zn1 122.2(5)
C15 N3 Zn1 125.5(5)
C23 N4 C20 108.6(6)
C23 N4 Li1 120.5(6)
C20 N4 Li1 130.7(6)
C13 O1 C9 105.2(5)
C18 O2 C14 107.6(5)
C18 O2 Li1 122.2(6)
C14 O2 Li1 125.9(6)
C30 O3 C33 108.7(6)
C30 O3 Li1 128.0(6)
C33 O3 Li1 121.7(6)
C34 O4 C37 109.6(6)
C34 O4 Li1 127.6(6)
C37 O4 Li1 122.6(6)
C23 O5 C19 106.7(6)
C38 O6 C41 111.9(13)
N1 Si1 C5 113.2(3)
N1 Si1 C6 112.8(3)
C5 Si1 C6 107.7(4)
N1 Si1 H1S 110.(2)
C5 Si1 H1S 106.(2)
C6 Si1 H1S 107.(2)
N1 Si2 C7 115.1(4)
N1 Si2 C8 114.7(4)
C7 Si2 C8 106.4(5)
N1 Si2 H2S 111.(2)
C7 Si2 H2S 106.(2)
C8 Si2 H2S 102.(2)

loop_
_geom_bond_atom_site_label_1
_geom_bond_atom_site_label_2
_geom_bond_distance
Zn1 N1 1.956(6)
Zn1 N2 2.015(6)
Zn1 N3 2.064(6)
Zn1 Cl1 2.268(2)
B1 C18 1.601(11)
B1 C24 1.619(11)
B1 C23 1.628(11)
B1 C13 1.652(12)
C5 Si1 1.872(8)
C5 H5A 0.98
C5 H5B 0.98
C5 H5C 0.98
C6 Si1 1.894(8)
C6 H6A 0.98
C6 H6B 0.98
C6 H6C 0.98
C7 Si2 1.863(9)
C7 H7A 0.98
C7 H7B 0.98
C7 H7C 0.98
C8 Si2 1.863(9)
C8 H8A 0.98
C8 H8B 0.98
C8 H8C 0.98
C9 O1 1.456(8)
C9 C10 1.515(10)
C9 H9A 0.99
C9 H9B 0.99
C10 N2 1.490(9)
C10 C11 1.517(11)
C10 C12 1.535(10)
C11 H11A 0.98
C11 H11B 0.98
C11 H11C 0.98
C12 H12A 0.98
C12 H12B 0.98
C12 H12C 0.98
C13 N2 1.272(9)
C13 O1 1.371(8)
C14 O2 1.450(8)
C14 C15 1.536(10)
C14 H14A 0.99
C14 H14B 0.99
C15 N3 1.506(9)
C15 C16 1.515(10)
C15 C17 1.524(10)
C16 H16A 0.98
C16 H16B 0.98
C16 H16C 0.98
C17 H17A 0.98
C17 H17B 0.98
C17 H17C 0.98
C18 N3 1.286(8)
C18 O2 1.391(8)
C19 O5 1.440(9)
C19 C20 1.532(11)
C19 H19A 0.99
C19 H19B 0.99
C20 N4 1.483(9)
C20 C21 1.501(11)
C20 C22 1.549(11)
C21 H21A 0.98
C21 H21B 0.98
C21 H21C 0.98
C22 H22A 0.98
C22 H22B 0.98
C22 H22C 0.98
C23 N4 1.290(9)
C23 O5 1.362(9)
C24 C29 1.387(10)
C24 C25 1.399(10)
C25 C26 1.396(10)
C25 H25 0.95
C26 C27 1.368(11)
C26 H26 0.95
C27 C28 1.387(11)
C27 H27 0.95
C28 C29 1.391(11)
C28 H28 0.95
C29 H29 0.95
C30 O3 1.434(8)
C30 C31 1.504(10)
C30 H30A 0.99
C30 H30B 0.99
C31 C32 1.521(10)
C31 H31A 0.99
C31 H31B 0.99
C32 C33 1.510(10)
C32 H32A 0.99
C32 H32B 0.99
C33 O3 1.439(8)
C33 H33A 0.99
C33 H33B 0.99
C34 O4 1.431(9)
C34 C35 1.460(12)
C34 H34A 0.99
C34 H34B 0.99
C35 C36 1.463(12)
C35 H35A 0.99
C35 H35B 0.99
C36 C37 1.501(11)
C36 H36A 0.99
C36 H36B 0.99
C37 O4 1.443(9)
C37 H37A 0.99
C37 H37B 0.99
C38 O6 1.294(15)
C38 C39 1.306(17)
C38 H38A 0.99
C38 H38B 0.99
C39 C40 1.497(18)
C39 H39A 0.99
C39 H39B 0.99
C40 C41 1.333(18)
C40 H40A 0.99
C40 H40B 0.99
C41 O6 1.449(16)
C41 H41A 0.99
C41 H41B 0.99
Li1 O3 1.911(14)
Li1 O4 1.935(14)
Li1 N4 2.002(14)
Li1 O2 2.028(13)
N1 Si2 1.699(6)
N1 Si1 1.700(6)
Si1 H1S 1.43(5)
Si2 H2S 1.57(6)
